data_7203160
loop_
_publ_author_name
'Padmawar, Prashant A.'
'Canteenwala, Taizoon'
'Verma, Sarika'
'Tan, Loon-Seng'
'Chiang, Long Y.'

_publ_section_title
;
 Synthesis and characterization of photoresponsive
 diphenylaminofluorene chromophore adducts of [60]fullerene
;
_journal_issue 14
_journal_name_full 'Journal of Materials Chemistry'
_journal_page_first 1366
_journal_paper_doi 10.1039/b515055h
_journal_volume 16
_journal_year 2006
_chemical_formula_sum 'C91 H27 N O'
_chemical_formula_weight 1150.14
_chemical_name_systematic
;
?
;
_space_group_IT_number 14
_symmetry_cell_setting monoclinic
_symmetry_space_group_name_Hall '-P 2yn'
_symmetry_space_group_name_H-M 'P 1 21/n 1'
_atom_sites_solution_hydrogens geom
_atom_sites_solution_primary direct
_atom_sites_solution_secondary difmap
_audit_creation_method SHELXL
_cell_angle_alpha 90.00
_cell_angle_beta 93.0510(10)
_cell_angle_gamma 90.00
_cell_formula_units_Z 4
_cell_length_a 10.00100(10)
_cell_length_b 19.5790(2)
_cell_length_c 25.7150(3)
_cell_measurement_reflns_used 76776
_cell_measurement_temperature 295(2)
_cell_measurement_theta_max 27.5
_cell_measurement_theta_min 1
_cell_volume 5028.11(9)
_computing_cell_refinement 'Denzo-SMN & Scalepack'
_computing_data_collection 'Nonius COLLECT'
_computing_data_reduction 'Denzo-SMN & Scalepack'
_computing_molecular_graphics SHELX
_computing_publication_material SHELX
_computing_structure_refinement 'SHELXL-93 (Sheldrick, 1993)'
_computing_structure_solution 'SHELXS-86 (Sheldrick, 1990)'
_diffrn_ambient_temperature 295(2)
_diffrn_measurement_device 'Nonius KappaCCD'
_diffrn_measurement_method '\f-\w scans'
_diffrn_radiation_monochromator graphite
_diffrn_radiation_source 'fine-focus sealed tube'
_diffrn_radiation_type MoK\a
_diffrn_radiation_wavelength 0.71073
_diffrn_reflns_av_R_equivalents 0.0396
_diffrn_reflns_av_sigmaI/netI 0.0355
_diffrn_reflns_limit_h_max 12
_diffrn_reflns_limit_h_min -12
_diffrn_reflns_limit_k_max 25
_diffrn_reflns_limit_k_min -23
_diffrn_reflns_limit_l_max 33
_diffrn_reflns_limit_l_min -33
_diffrn_reflns_number 31355
_diffrn_reflns_theta_max 25.00
_diffrn_reflns_theta_min 1.90
_exptl_absorpt_coefficient_mu 0.089
_exptl_absorpt_correction_T_max 0.994
_exptl_absorpt_correction_T_min 0.900
_exptl_absorpt_correction_type multi-scan
_exptl_crystal_density_diffrn 1.519
_exptl_crystal_F_000 2352
_exptl_crystal_size_max 0.30
_exptl_crystal_size_mid 0.25
_exptl_crystal_size_min 0.20
_refine_diff_density_max 0.448
_refine_diff_density_min -0.401
_refine_diff_density_rms 0.116
_refine_ls_extinction_coef 0.0194(12)
_refine_ls_extinction_expression Fc^*^=kFc[1+0.001xFc^2^\l^3^/sin(2\q)]^-1/4^
_refine_ls_extinction_method SHELXL
_refine_ls_goodness_of_fit_all 1.126
_refine_ls_goodness_of_fit_obs 1.155
_refine_ls_matrix_type full
_refine_ls_number_parameters 839
_refine_ls_number_reflns 8800
_refine_ls_number_restraints 0
_refine_ls_restrained_S_all 1.170
_refine_ls_restrained_S_obs 1.155
_refine_ls_R_factor_all 0.0786
_refine_ls_R_factor_obs 0.0524
_refine_ls_shift/esd_max 0.002
_refine_ls_shift/esd_mean 0.000
_refine_ls_structure_factor_coef Fsqd
_refine_ls_weighting_details 'w=1/[\s^2^(Fo^2^)+(0.0771P)^2^+0.8040P] where P=(Fo^2^+2Fc^2^)/3'
_refine_ls_weighting_scheme calc
_refine_ls_wR_factor_all 0.1510
_refine_ls_wR_factor_obs 0.1279
_reflns_number_observed 6706
_reflns_number_total 8838
_reflns_observed_criterion >2sigma(I)
_cod_data_source_file b515055h.txt
_cod_data_source_block ic8386
_cod_depositor_comments
;
The following automatic conversions were performed:
'_symmetry_cell_setting' value 'Monoclinic' changed to 'monoclinic'
according to '/home/saulius/struct/CIF-dictionaries/cif_core.dic'
dictionary named 'cif_core.dic' version 2.4.1 from 2010-06-29.

Automatic conversion script
Id: cif_fix_enum 1527 2010-12-29 10:47:43Z saulius 

The following automatic conversions were performed:

'_refine_ls_weighting_scheme' value 'calc
w=1/[\s^2^(Fo^2^)+(0.0771P)^2^+0.8040P] where P=(Fo^2^+2Fc^2^)/3' was
changed to 'calc'. New tag '_refine_ls_weighting_details' was
created. The value of the new tag was set to
'w=1/[\s^2^(Fo^2^)+(0.0771P)^2^+0.8040P] where P=(Fo^2^+2Fc^2^)/3'.

Automatic conversion script
Id: cif_fix_values 3143 2015-03-26 13:38:13Z robertas 
;
_cod_original_sg_symbol_H-M P2(1)/n
_cod_database_code 7203160

loop_
_symmetry_equiv_pos_as_xyz
'x, y, z'
'-x+1/2, y+1/2, -z+1/2'
'-x, -y, -z'
'x-1/2, -y-1/2, z-1/2'

loop_
_atom_site_aniso_label
_atom_site_aniso_U_11
_atom_site_aniso_U_22
_atom_site_aniso_U_33
_atom_site_aniso_U_23
_atom_site_aniso_U_13
_atom_site_aniso_U_12
O1 0.0609(10) 0.0454(9) 0.0933(13) 0.0023(8) -0.0195(9) -0.0126(8)
N1 0.0535(11) 0.0328(9) 0.0665(12) -0.0004(8) 0.0014(9) -0.0028(8)
C1 0.0566(13) 0.0503(12) 0.0392(11) 0.0044(9) -0.0088(9) -0.0208(10)
C2 0.0402(11) 0.0382(10) 0.0457(11) -0.0048(8) -0.0005(8) -0.0107(8)
C3 0.0441(12) 0.0376(11) 0.0627(14) -0.0197(10) 0.0043(10) -0.0046(9)
C4 0.0509(13) 0.0545(13) 0.0656(15) -0.0294(12) 0.0183(11) -0.0083(10)
C5 0.061(2) 0.078(2) 0.0425(13) -0.0251(11) 0.0222(11) -0.0277(13)
C6 0.076(2) 0.0665(15) 0.0293(11) -0.0004(10) -0.0002(10) -0.0336(13)
C7 0.082(2) 0.065(2) 0.0411(13) 0.0183(11) -0.0138(12) -0.0312(13)
C8 0.098(2) 0.067(2) 0.0434(13) 0.0179(11) -0.0029(13) -0.042(2)
C9 0.074(2) 0.086(2) 0.0467(13) -0.0029(12) 0.0225(12) -0.0419(15)
C10 0.069(2) 0.085(2) 0.0561(15) -0.0269(13) 0.0394(13) -0.0349(14)
C11 0.0391(13) 0.082(2) 0.088(2) -0.038(2) 0.0302(13) -0.0115(12)
C12 0.0264(11) 0.079(2) 0.105(2) -0.038(2) 0.0209(12) -0.0117(11)
C13 0.0354(12) 0.076(2) 0.080(2) -0.0199(14) 0.0181(12) -0.0253(11)
C14 0.062(2) 0.072(2) 0.066(2) -0.0079(13) 0.0217(13) -0.0411(14)
C15 0.070(2) 0.0499(14) 0.070(2) 0.0078(12) -0.0014(12) -0.0347(12)
C16 0.0579(14) 0.0385(12) 0.081(2) -0.0043(11) -0.0030(12) -0.0203(10)
C17 0.0439(12) 0.0493(13) 0.071(2) -0.0138(11) -0.0064(11) -0.0188(10)
C18 0.0316(11) 0.0626(15) 0.080(2) -0.0202(13) 0.0000(10) -0.0173(10)
C19 0.0318(11) 0.0620(15) 0.091(2) -0.0183(14) -0.0189(12) -0.0024(10)
C20 0.0537(14) 0.069(2) 0.069(2) -0.0086(13) -0.0287(13) -0.0064(12)
C21 0.0637(15) 0.072(2) 0.0497(14) -0.0175(12) -0.0162(11) -0.0143(13)
C22 0.0530(14) 0.0542(14) 0.0636(15) -0.0246(12) -0.0067(11) -0.0118(11)
C23 0.0592(15) 0.0452(13) 0.082(2) -0.0320(12) 0.0050(12) -0.0046(11)
C24 0.065(2) 0.068(2) 0.081(2) -0.0437(15) 0.0169(14) -0.0046(13)
C25 0.079(2) 0.092(2) 0.0480(14) -0.0370(14) 0.0190(13) -0.019(2)
C26 0.090(2) 0.084(2) 0.0365(13) -0.0159(12) -0.0046(12) -0.020(2)
C27 0.098(2) 0.087(2) 0.0380(13) 0.0041(13) -0.0208(13) -0.021(2)
C28 0.109(2) 0.086(2) 0.0328(13) 0.0123(12) -0.0085(13) -0.029(2)
C29 0.090(2) 0.094(2) 0.0347(13) -0.0058(12) 0.0217(12) -0.029(2)
C30 0.081(2) 0.097(2) 0.053(2) -0.0299(15) 0.0338(14) -0.022(2)
C31 0.0510(14) 0.086(2) 0.084(2) -0.038(2) 0.0339(14) -0.0049(13)
C32 0.0331(11) 0.075(2) 0.092(2) -0.0278(15) 0.0259(12) -0.0052(11)
C33 0.0397(12) 0.071(2) 0.066(2) -0.0126(12) 0.0269(11) -0.0191(11)
C34 0.071(2) 0.076(2) 0.0476(14) 0.0001(12) 0.0237(12) -0.0262(14)
C35 0.076(2) 0.0567(14) 0.0460(13) 0.0181(11) -0.0023(11) -0.0252(12)
C36 0.0537(13) 0.0350(10) 0.0526(13) 0.0087(9) -0.0017(10) -0.0121(9)
C37 0.0371(10) 0.0387(10) 0.0477(12) 0.0029(9) 0.0012(8) -0.0140(8)
C38 0.0285(10) 0.0518(12) 0.0598(13) -0.0034(10) 0.0071(9) -0.0136(9)
C39 0.0247(10) 0.0495(12) 0.080(2) -0.0031(11) -0.0091(10) -0.0022(9)
C40 0.0439(12) 0.0473(12) 0.0614(14) 0.0089(10) -0.0235(11) -0.0079(10)
C41 0.072(2) 0.0463(13) 0.069(2) 0.0192(11) -0.0370(13) -0.0131(12)
C42 0.060(2) 0.0416(13) 0.100(2) 0.0139(13) -0.0325(15) 0.0016(11)
C43 0.0380(12) 0.0448(13) 0.127(3) -0.0116(14) -0.0203(14) 0.0144(10)
C44 0.0260(11) 0.0564(15) 0.110(2) -0.0165(14) -0.0003(11) 0.0059(10)
C45 0.089(2) 0.0498(14) 0.070(2) 0.0221(12) -0.0122(15) -0.0298(14)
C46 0.079(2) 0.0324(12) 0.095(2) 0.0174(12) -0.031(2) -0.0081(12)
C47 0.060(2) 0.0317(11) 0.113(2) -0.0053(12) -0.0122(14) 0.0044(10)
C48 0.0471(14) 0.0450(14) 0.123(3) -0.0262(15) -0.0034(15) 0.0159(11)
C49 0.0487(14) 0.063(2) 0.108(2) -0.043(2) 0.0229(14) 0.0034(12)
C50 0.0604(15) 0.0290(11) 0.095(2) -0.0140(11) -0.0068(13) -0.0055(10)
C51 0.0425(13) 0.0494(14) 0.110(2) -0.0230(14) -0.0109(13) 0.0163(11)
C52 0.0369(12) 0.0547(15) 0.124(3) -0.0185(15) -0.0284(14) 0.0157(11)
C53 0.063(2) 0.061(2) 0.089(2) 0.0068(14) -0.037(2) 0.0077(13)
C54 0.080(2) 0.0479(13) 0.077(2) 0.0159(12) -0.034(2) 0.0014(13)
C55 0.0560(15) 0.0354(12) 0.099(2) -0.0016(12) -0.0191(13) 0.0123(10)
C56 0.0351(12) 0.0590(15) 0.104(2) -0.0403(15) 0.0180(12) 0.0012(11)
C57 0.0271(11) 0.072(2) 0.110(2) -0.027(2) -0.0107(12) 0.0068(11)
C58 0.082(2) 0.069(2) 0.065(2) 0.0073(13) -0.0417(15) -0.0063(14)
C59 0.094(2) 0.060(2) 0.0502(14) 0.0237(12) -0.0186(14) -0.0163(14)
C60 0.0519(13) 0.0277(10) 0.0691(15) -0.0011(9) -0.0087(10) 0.0004(9)
C61 0.0538(13) 0.0550(13) 0.0427(12) -0.0042(9) -0.0034(9) -0.0211(10)
C62 0.0516(13) 0.0475(12) 0.0441(12) -0.0019(9) -0.0101(9) -0.0121(10)
C63 0.0456(11) 0.0454(11) 0.0358(10) 0.0000(8) -0.0025(8) -0.0101(9)
C64 0.0381(11) 0.0553(13) 0.0460(12) -0.0015(9) 0.0003(8) -0.0102(10)
C65 0.0375(11) 0.0516(12) 0.0438(11) 0.0018(9) 0.0018(8) 0.0006(9)
C66 0.0411(11) 0.0403(10) 0.0320(10) 0.0006(8) 0.0015(8) -0.0004(8)
C67 0.0401(10) 0.0375(10) 0.0339(10) 0.0004(8) 0.0010(8) -0.0002(8)
C68 0.0416(11) 0.0444(11) 0.0432(11) -0.0006(9) 0.0016(9) 0.0059(9)
C69 0.0519(12) 0.0354(11) 0.0504(12) -0.0017(9) 0.0036(9) 0.0062(9)
C70 0.0496(12) 0.0369(11) 0.0423(11) 0.0000(8) 0.0041(9) -0.0020(9)
C71 0.0443(11) 0.0378(11) 0.0462(12) -0.0015(9) 0.0077(9) -0.0014(9)
C72 0.0405(11) 0.0359(10) 0.0347(10) -0.0003(8) 0.0026(8) 0.0000(8)
C73 0.0366(10) 0.0326(10) 0.0408(11) 0.0012(8) 0.0022(8) -0.0029(8)
C74 0.0387(10) 0.0387(10) 0.0349(10) 0.0017(8) 0.0024(8) -0.0022(8)
C75 0.0431(11) 0.0382(11) 0.0408(11) -0.0002(8) 0.0014(8) -0.0021(8)
C76 0.0396(10) 0.0371(10) 0.0425(11) 0.0025(8) 0.0060(8) 0.0019(8)
C77 0.0488(12) 0.0685(15) 0.0436(12) 0.0019(10) 0.0006(9) 0.0008(11)
C78 0.0540(13) 0.0451(12) 0.0416(11) 0.0031(9) -0.0033(9) 0.0013(10)
C79 0.0512(14) 0.077(2) 0.081(2) 0.0192(14) -0.0217(12) -0.0061(12)
C80 0.0533(13) 0.0358(11) 0.073(2) 0.0037(10) 0.0000(11) -0.0035(10)
C81 0.078(2) 0.057(2) 0.095(2) 0.0216(14) -0.022(2) -0.0168(13)
C82 0.075(2) 0.075(2) 0.173(4) 0.056(2) -0.043(2) -0.026(2)
C83 0.054(2) 0.050(2) 0.240(5) 0.038(3) 0.006(3) 0.0010(15)
C84 0.075(2) 0.050(2) 0.162(3) -0.004(2) 0.036(2) 0.0081(15)
C85 0.073(2) 0.0447(13) 0.089(2) -0.0053(12) 0.0185(14) 0.0006(12)
C86 0.0522(12) 0.0377(11) 0.0489(12) -0.0076(9) 0.0086(9) -0.0032(9)
C87 0.0609(14) 0.0476(12) 0.0529(13) -0.0031(10) 0.0065(11) -0.0032(10)
C88 0.066(2) 0.063(2) 0.073(2) -0.0083(13) -0.0024(13) 0.0071(13)
C89 0.0497(14) 0.070(2) 0.105(2) -0.020(2) 0.0052(14) -0.0004(13)
C90 0.062(2) 0.0560(15) 0.094(2) -0.0116(14) 0.0207(14) -0.0123(13)
C91 0.065(2) 0.0421(12) 0.068(2) -0.0007(11) 0.0124(12) -0.0061(11)

loop_
_atom_site_label
_atom_site_type_symbol
_atom_site_fract_x
_atom_site_fract_y
_atom_site_fract_z
_atom_site_U_iso_or_equiv
_atom_site_thermal_displace_type
_atom_site_occupancy
_atom_site_calc_flag
_atom_site_refinement_flags
_atom_site_disorder_group
O1 O -0.1420(2) 0.14412(8) 0.05699(7) 0.0674(5) Uani 1 d . .
N1 N -0.4555(2) -0.35095(8) 0.08819(7) 0.0510(5) Uani 1 d . .
C1 C 0.1391(2) 0.18773(11) 0.07710(8) 0.0491(5) Uani 1 d . .
C2 C 0.1636(2) 0.12075(10) 0.11392(8) 0.0415(5) Uani 1 d . .
C3 C 0.3048(2) 0.10008(10) 0.12560(9) 0.0481(5) Uani 1 d . .
C4 C 0.4104(2) 0.13055(12) 0.10231(10) 0.0565(6) Uani 1 d . .
C5 C 0.3901(2) 0.19083(13) 0.06917(9) 0.0598(7) Uani 1 d . .
C6 C 0.2650(3) 0.21978(13) 0.05981(8) 0.0575(6) Uani 1 d . .
C7 C 0.2491(3) 0.29224(13) 0.06238(9) 0.0635(7) Uani 1 d . .
C8 C 0.3598(3) 0.33520(13) 0.07072(9) 0.0696(8) Uani 1 d . .
C9 C 0.4907(3) 0.30533(15) 0.07906(9) 0.0685(7) Uani 1 d . .
C10 C 0.5062(3) 0.23485(15) 0.07905(10) 0.0687(8) Uani 1 d . .
C11 C 0.5955(2) 0.20265(14) 0.11697(12) 0.0688(8) Uani 1 d . .
C12 C 0.6666(2) 0.24193(14) 0.15407(13) 0.0697(8) Uani 1 d . .
C13 C 0.6500(2) 0.31539(14) 0.15417(11) 0.0633(7) Uani 1 d . .
C14 C 0.5643(3) 0.34664(14) 0.11787(10) 0.0663(7) Uani 1 d . .
C15 C 0.4775(3) 0.40137(12) 0.13291(10) 0.0637(7) Uani 1 d . .
C16 C 0.4810(2) 0.42300(11) 0.18458(10) 0.0593(6) Uani 1 d . .
C17 C 0.5709(2) 0.39051(11) 0.22283(9) 0.0551(6) Uani 1 d . .
C18 C 0.6541(2) 0.33783(12) 0.20779(10) 0.0582(6) Uani 1 d . .
C19 C 0.6732(2) 0.27841(13) 0.24067(11) 0.0624(7) Uani 1 d . .
C20 C 0.6096(2) 0.27332(13) 0.28673(11) 0.0651(7) Uani 1 d . .
C21 C 0.5235(3) 0.32766(13) 0.30208(9) 0.0625(7) Uani 1 d . .
C22 C 0.5046(2) 0.38486(12) 0.27088(9) 0.0573(6) Uani 1 d . .
C23 C 0.3720(2) 0.41448(12) 0.26258(11) 0.0621(7) Uani 1 d . .
C24 C 0.2645(3) 0.38516(14) 0.28592(11) 0.0711(8) Uani 1 d . .
C25 C 0.2838(3) 0.3257(2) 0.31837(10) 0.0723(8) Uani 1 d . .
C26 C 0.4098(3) 0.29723(15) 0.32644(9) 0.0703(7) Uani 1 d . .
C27 C 0.4277(3) 0.2244(2) 0.32634(9) 0.0753(8) Uani 1 d . .
C28 C 0.3174(3) 0.1815(2) 0.31759(9) 0.0764(8) Uani 1 d . .
C29 C 0.1855(3) 0.2108(2) 0.30916(9) 0.0722(8) Uani 1 d . .
C30 C 0.1686(3) 0.2810(2) 0.30922(10) 0.0761(8) Uani 1 d . .
C31 C 0.0799(3) 0.3129(2) 0.27117(12) 0.0728(8) Uani 1 d . .
C32 C 0.0096(2) 0.27336(14) 0.23342(12) 0.0658(7) Uani 1 d . .
C33 C 0.0265(2) 0.20013(13) 0.23332(10) 0.0583(6) Uani 1 d . .
C34 C 0.1117(3) 0.16937(14) 0.27044(9) 0.0638(7) Uani 1 d . .
C35 C 0.1986(3) 0.11527(12) 0.25526(9) 0.0598(6) Uani 1 d . .
C36 C 0.1954(2) 0.09443(10) 0.20339(8) 0.0473(5) Uani 1 d . .
C37 C 0.1029(2) 0.12433(10) 0.16512(8) 0.0412(5) Uani 1 d . .
C38 C 0.0216(2) 0.17722(11) 0.17969(9) 0.0465(5) Uani 1 d . .
C39 C 0.0015(2) 0.23790(11) 0.14647(10) 0.0518(6) Uani 1 d . .
C40 C 0.0627(2) 0.24370(11) 0.10011(9) 0.0518(6) Uani 1 d . .
C41 C 0.1258(3) 0.30756(12) 0.08680(10) 0.0637(7) Uani 1 d . .
C42 C 0.1168(3) 0.36444(12) 0.11867(12) 0.0684(8) Uani 1 d . .
C43 C 0.0502(2) 0.35902(12) 0.16654(13) 0.0708(8) Uani 1 d . .
C44 C -0.0047(2) 0.29675(12) 0.18057(12) 0.0644(7) Uani 1 d . .
C45 C 0.3503(3) 0.39466(12) 0.10391(11) 0.0701(8) Uani 1 d . .
C46 C 0.2328(3) 0.40920(11) 0.12759(12) 0.0703(8) Uani 1 d . .
C47 C 0.2354(3) 0.43122(11) 0.18088(12) 0.0688(7) Uani 1 d . .
C48 C 0.1232(2) 0.40036(12) 0.20539(14) 0.0720(8) Uani 1 d . .
C49 C 0.1371(2) 0.37792(14) 0.25598(13) 0.0725(8) Uani 1 d . .
C50 C 0.3581(2) 0.43793(11) 0.20944(11) 0.0618(7) Uani 1 d . .
C51 C 0.5524(2) 0.11636(12) 0.18297(13) 0.0680(8) Uani 1 d . .
C52 C 0.6256(2) 0.15747(13) 0.22202(13) 0.0730(8) Uani 1 d . .
C53 C 0.5595(3) 0.15261(13) 0.26985(12) 0.0726(8) Uani 1 d . .
C54 C 0.4436(3) 0.10797(12) 0.26120(11) 0.0697(8) Uani 1 d . .
C55 C 0.4411(2) 0.08630(11) 0.20736(11) 0.0643(7) Uani 1 d . .
C56 C 0.5374(2) 0.13821(13) 0.13219(12) 0.0654(7) Uani 1 d . .
C57 C 0.6815(2) 0.21918(14) 0.20724(13) 0.0703(8) Uani 1 d . .
C58 C 0.5503(3) 0.20887(14) 0.30185(11) 0.0736(8) Uani 1 d . .
C59 C 0.3268(3) 0.12229(13) 0.28429(10) 0.0687(8) Uani 1 d . .
C60 C 0.3187(2) 0.07974(10) 0.17911(9) 0.0500(5) Uani 1 d . .
C61 C 0.0905(2) 0.11853(11) 0.06157(8) 0.0507(5) Uani 1 d . .
H61A H 0.1396(2) 0.09672(11) 0.03408(8) 0.061 Uiso 1 calc R .
C62 C -0.0564(2) 0.10045(11) 0.06147(8) 0.0482(5) Uani 1 d . .
C63 C -0.0881(2) 0.02737(10) 0.06780(7) 0.0424(5) Uani 1 d . .
C64 C 0.0112(2) -0.02268(11) 0.06612(8) 0.0466(5) Uani 1 d . .
H64A H 0.0999(2) -0.00953(11) 0.06316(8) 0.056 Uiso 1 calc R .
C65 C -0.0196(2) -0.09114(11) 0.06877(8) 0.0443(5) Uani 1 d . .
H65A H 0.0469(2) -0.12411(11) 0.06680(8) 0.053 Uiso 1 calc R .
C66 C -0.1519(2) -0.10992(9) 0.07444(7) 0.0378(4) Uani 1 d . .
C67 C -0.2133(2) -0.17699(9) 0.07738(7) 0.0372(4) Uani 1 d . .
C68 C -0.1589(2) -0.24131(10) 0.07111(8) 0.0431(5) Uani 1 d . .
H68A H -0.0686(2) -0.24637(10) 0.06505(8) 0.052 Uiso 1 calc R .
C69 C -0.2407(2) -0.29775(10) 0.07399(8) 0.0459(5) Uani 1 d . .
H69A H -0.2052(2) -0.34097(10) 0.06881(8) 0.055 Uiso 1 calc R .
C70 C -0.3758(2) -0.29142(10) 0.08452(8) 0.0429(5) Uani 1 d . .
C71 C -0.4288(2) -0.22637(10) 0.09225(8) 0.0426(5) Uani 1 d . .
H71A H -0.5173(2) -0.22148(10) 0.10099(8) 0.051 Uiso 1 calc R .
C72 C -0.3491(2) -0.16917(9) 0.08685(7) 0.0370(4) Uani 1 d . .
C73 C -0.3868(2) -0.09347(9) 0.08803(7) 0.0366(4) Uani 1 d . .
C74 C -0.2519(2) -0.06037(10) 0.07891(7) 0.0375(4) Uani 1 d . .
C75 C -0.2205(2) 0.00795(10) 0.07500(7) 0.0407(5) Uani 1 d . .
H75A H -0.2870(2) 0.04092(10) 0.07713(7) 0.049 Uiso 1 calc R .
C76 C -0.4405(2) -0.06954(10) 0.14000(7) 0.0396(4) Uani 1 d . .
H76A H -0.4693(2) -0.02243(10) 0.13612(7) 0.048 Uiso 1 calc R .
H76B H -0.5188(2) -0.09661(10) 0.14694(7) 0.048 Uiso 1 calc R .
C77 C -0.3429(2) -0.07419(12) 0.18659(8) 0.0537(6) Uani 1 d . .
H77A H -0.3851(2) -0.05825(12) 0.21698(8) 0.081 Uiso 1 calc R .
H77B H -0.2659(2) -0.04646(12) 0.18081(8) 0.081 Uiso 1 calc R .
H77C H -0.3155(2) -0.12081(12) 0.19166(8) 0.081 Uiso 1 calc R .
C78 C -0.4876(2) -0.07402(11) 0.04293(8) 0.0471(5) Uani 1 d . .
H78A H -0.4916(2) -0.02458(11) 0.04084(8) 0.057 Uiso 1 calc R .
H78B H -0.4529(2) -0.09038(11) 0.01071(8) 0.057 Uiso 1 calc R .
C79 C -0.6303(2) -0.10083(14) 0.04611(11) 0.0707(7) Uani 1 d . .
H79A H -0.6838(2) -0.08565(14) 0.01622(11) 0.106 Uiso 1 calc R .
H79B H -0.6679(2) -0.08384(14) 0.07718(11) 0.106 Uiso 1 calc R .
H79C H -0.6290(2) -0.14984(14) 0.04694(11) 0.106 Uiso 1 calc R .
C80 C -0.3831(2) -0.41393(10) 0.09553(10) 0.0541(6) Uani 1 d . .
C81 C -0.3165(3) -0.42669(14) 0.14248(12) 0.0777(8) Uani 1 d . .
H81A H -0.3271(3) -0.39780(14) 0.17067(12) 0.093 Uiso 1 calc R .
C82 C -0.2320(3) -0.4838(2) 0.1476(2) 0.1095(14) Uani 1 d . .
H82A H -0.1843(3) -0.4925(2) 0.1789(2) 0.131 Uiso 1 calc R .
C83 C -0.2205(3) -0.5267(2) 0.1057(2) 0.115(2) Uani 1 d . .
H83A H -0.1642(3) -0.5644(2) 0.1088(2) 0.138 Uiso 1 calc R .
C84 C -0.2907(3) -0.51462(14) 0.0594(2) 0.0945(11) Uani 1 d . .
H84A H -0.2831(3) -0.54454(14) 0.0316(2) 0.113 Uiso 1 calc R .
C85 C -0.3720(3) -0.45854(12) 0.05403(11) 0.0682(7) Uani 1 d . .
H85A H -0.4196(3) -0.45034(12) 0.02262(11) 0.082 Uiso 1 calc R .
C86 C -0.5925(2) -0.35462(10) 0.07132(8) 0.0461(5) Uani 1 d . .
C87 C -0.6517(2) -0.30882(11) 0.03568(9) 0.0537(6) Uani 1 d . .
H87A H -0.6005(2) -0.27401(11) 0.02224(9) 0.064 Uiso 1 calc R .
C88 C -0.7864(3) -0.31439(13) 0.01989(11) 0.0679(7) Uani 1 d . .
H88A H -0.8250(3) -0.28307(13) -0.00359(11) 0.081 Uiso 1 calc R .
C89 C -0.8627(3) -0.36633(15) 0.03904(12) 0.0747(8) Uani 1 d . .
H89A H -0.9528(3) -0.37021(15) 0.02864(12) 0.090 Uiso 1 calc R .
C90 C -0.8043(3) -0.41234(13) 0.07363(12) 0.0699(7) Uani 1 d . .
H90A H -0.8556(3) -0.44766(13) 0.08629(12) 0.084 Uiso 1 calc R .
C91 C -0.6709(2) -0.40705(11) 0.08992(10) 0.0580(6) Uani 1 d . .
H91A H -0.6333(2) -0.43865(11) 0.11342(10) 0.070 Uiso 1 calc R .

loop_
_atom_type_symbol
_atom_type_description
_atom_type_scat_dispersion_real
_atom_type_scat_dispersion_imag
_atom_type_scat_source
C C 0.0033 0.0016 'International Tables Vol C Tables 4.2.6.8 and 6.1.1.4'
H H 0.0000 0.0000 'International Tables Vol C Tables 4.2.6.8 and 6.1.1.4'
N N 0.0061 0.0033 'International Tables Vol C Tables 4.2.6.8 and 6.1.1.4'
O O 0.0106 0.0060 'International Tables Vol C Tables 4.2.6.8 and 6.1.1.4'

loop_
_geom_angle_atom_site_label_1
_geom_angle_atom_site_label_2
_geom_angle_atom_site_label_3
_geom_angle
_geom_angle_site_symmetry_1
_geom_angle_site_symmetry_3
_geom_angle_publ_flag
C86 N1 C70 124.0(2) . . ?
C86 N1 C80 118.0(2) . . ?
C70 N1 C80 115.6(2) . . ?
C40 C1 C61 127.9(2) . . ?
C40 C1 C6 105.6(2) . . ?
C61 C1 C6 124.8(2) . . ?
C40 C1 C2 115.4(2) . . ?
C61 C1 C2 57.26(13) . . ?
C6 C1 C2 114.1(2) . . ?
C37 C2 C3 105.3(2) . . ?
C37 C2 C61 126.6(2) . . ?
C3 C2 C61 126.0(2) . . ?
C37 C2 C1 115.0(2) . . ?
C3 C2 C1 116.7(2) . . ?
C61 C2 C1 56.61(13) . . ?
C4 C3 C60 120.1(2) . . ?
C4 C3 C2 122.5(2) . . ?
C60 C3 C2 108.2(2) . . ?
C3 C4 C56 118.8(2) . . ?
C3 C4 C5 121.1(2) . . ?
C56 C4 C5 108.3(2) . . ?
C6 C5 C10 119.5(2) . . ?
C6 C5 C4 121.9(2) . . ?
C10 C5 C4 106.9(2) . . ?
C5 C6 C7 120.1(2) . . ?
C5 C6 C1 123.0(2) . . ?
C7 C6 C1 107.7(2) . . ?
C8 C7 C6 121.0(3) . . ?
C8 C7 C41 119.7(2) . . ?
C6 C7 C41 109.0(2) . . ?
C7 C8 C9 119.0(2) . . ?
C7 C8 C45 119.8(3) . . ?
C9 C8 C45 109.0(2) . . ?
C10 C9 C8 120.3(2) . . ?
C10 C9 C14 120.0(3) . . ?
C8 C9 C14 107.4(3) . . ?
C9 C10 C11 120.2(2) . . ?
C9 C10 C5 120.0(3) . . ?
C11 C10 C5 108.7(2) . . ?
C12 C11 C10 120.1(3) . . ?
C12 C11 C56 119.5(3) . . ?
C10 C11 C56 108.8(2) . . ?
C11 C12 C57 120.3(3) . . ?
C11 C12 C13 119.7(3) . . ?
C57 C12 C13 108.2(2) . . ?
C14 C13 C18 119.8(2) . . ?
C14 C13 C12 120.5(2) . . ?
C18 C13 C12 107.8(2) . . ?
C13 C14 C15 120.6(2) . . ?
C13 C14 C9 119.5(3) . . ?
C15 C14 C9 107.9(2) . . ?
C16 C15 C14 119.7(2) . . ?
C16 C15 C45 119.8(3) . . ?
C14 C15 C45 108.6(2) . . ?
C15 C16 C17 119.9(2) . . ?
C15 C16 C50 120.3(2) . . ?
C17 C16 C50 107.5(2) . . ?
C18 C17 C22 119.4(2) . . ?
C18 C17 C16 119.8(2) . . ?
C22 C17 C16 108.7(2) . . ?
C17 C18 C19 119.7(2) . . ?
C17 C18 C13 120.2(2) . . ?
C19 C18 C13 108.0(2) . . ?
C20 C19 C18 120.6(2) . . ?
C20 C19 C57 119.7(3) . . ?
C18 C19 C57 107.9(3) . . ?
C19 C20 C21 119.6(2) . . ?
C19 C20 C58 120.4(2) . . ?
C21 C20 C58 108.1(3) . . ?
C22 C21 C20 120.4(2) . . ?
C22 C21 C26 119.6(2) . . ?
C20 C21 C26 108.0(2) . . ?
C21 C22 C17 120.3(2) . . ?
C21 C22 C23 120.3(2) . . ?
C17 C22 C23 107.6(2) . . ?
C24 C23 C50 120.4(2) . . ?
C24 C23 C22 119.7(3) . . ?
C50 C23 C22 107.9(2) . . ?
C23 C24 C25 120.3(3) . . ?
C23 C24 C49 119.2(3) . . ?
C25 C24 C49 108.3(2) . . ?
C26 C25 C24 120.3(3) . . ?
C26 C25 C30 119.3(3) . . ?
C24 C25 C30 108.2(3) . . ?
C25 C26 C27 120.8(3) . . ?
C25 C26 C21 119.8(3) . . ?
C27 C26 C21 107.8(3) . . ?
C28 C27 C26 120.0(3) . . ?
C28 C27 C58 119.2(3) . . ?
C26 C27 C58 108.6(2) . . ?
C27 C28 C29 119.6(3) . . ?
C27 C28 C59 120.1(3) . . ?
C29 C28 C59 108.5(2) . . ?
C30 C29 C28 120.3(3) . . ?
C30 C29 C34 119.8(3) . . ?
C28 C29 C34 107.9(3) . . ?
C29 C30 C31 120.3(2) . . ?
C29 C30 C25 120.0(3) . . ?
C31 C30 C25 107.8(3) . . ?
C32 C31 C30 120.2(3) . . ?
C32 C31 C49 119.1(3) . . ?
C30 C31 C49 109.1(2) . . ?
C31 C32 C44 120.1(3) . . ?
C31 C32 C33 119.7(3) . . ?
C44 C32 C33 108.7(2) . . ?
C34 C33 C32 119.9(2) . . ?
C34 C33 C38 120.7(2) . . ?
C32 C33 C38 108.1(2) . . ?
C33 C34 C35 119.5(2) . . ?
C33 C34 C29 120.1(3) . . ?
C35 C34 C29 107.7(2) . . ?
C36 C35 C34 119.5(2) . . ?
C36 C35 C59 119.6(2) . . ?
C34 C35 C59 108.7(2) . . ?
C35 C36 C37 121.1(2) . . ?
C35 C36 C60 119.8(2) . . ?
C37 C36 C60 108.6(2) . . ?
C38 C37 C36 119.1(2) . . ?
C38 C37 C2 123.5(2) . . ?
C36 C37 C2 108.0(2) . . ?
C37 C38 C33 120.0(2) . . ?
C37 C38 C39 120.8(2) . . ?
C33 C38 C39 107.4(2) . . ?
C40 C39 C44 119.6(2) . . ?
C40 C39 C38 121.2(2) . . ?
C44 C39 C38 107.4(2) . . ?
C39 C40 C41 119.7(2) . . ?
C39 C40 C1 123.4(2) . . ?
C41 C40 C1 107.7(2) . . ?
C42 C41 C7 120.5(2) . . ?
C42 C41 C40 120.6(3) . . ?
C7 C41 C40 108.4(2) . . ?
C41 C42 C43 119.7(2) . . ?
C41 C42 C46 119.8(3) . . ?
C43 C42 C46 108.1(2) . . ?
C44 C43 C42 119.7(2) . . ?
C44 C43 C48 120.0(3) . . ?
C42 C43 C48 108.1(2) . . ?
C43 C44 C32 120.3(2) . . ?
C43 C44 C39 120.5(3) . . ?
C32 C44 C39 108.3(2) . . ?
C46 C45 C15 120.0(3) . . ?
C46 C45 C8 120.6(2) . . ?
C15 C45 C8 107.0(3) . . ?
C45 C46 C47 120.6(2) . . ?
C45 C46 C42 119.6(3) . . ?
C47 C46 C42 107.7(3) . . ?
C50 C47 C46 120.0(3) . . ?
C50 C47 C48 119.2(3) . . ?
C46 C47 C48 108.3(2) . . ?
C49 C48 C47 120.2(2) . . ?
C49 C48 C43 119.7(3) . . ?
C47 C48 C43 107.8(3) . . ?
C48 C49 C31 120.8(2) . . ?
C48 C49 C24 120.7(3) . . ?
C31 C49 C24 106.7(3) . . ?
C47 C50 C23 120.3(2) . . ?
C47 C50 C16 119.4(3) . . ?
C23 C50 C16 108.3(2) . . ?
C56 C51 C55 119.7(2) . . ?
C56 C51 C52 120.6(3) . . ?
C55 C51 C52 107.4(3) . . ?
C57 C52 C53 120.2(2) . . ?
C57 C52 C51 119.1(3) . . ?
C53 C52 C51 108.6(3) . . ?
C58 C53 C52 120.5(3) . . ?
C58 C53 C54 119.4(3) . . ?
C52 C53 C54 108.0(2) . . ?
C59 C54 C55 120.3(2) . . ?
C59 C54 C53 120.1(3) . . ?
C55 C54 C53 107.1(3) . . ?
C60 C55 C51 119.3(2) . . ?
C60 C55 C54 119.7(2) . . ?
C51 C55 C54 108.9(2) . . ?
C51 C56 C11 120.1(2) . . ?
C51 C56 C4 121.2(2) . . ?
C11 C56 C4 107.3(3) . . ?
C52 C57 C12 120.3(2) . . ?
C52 C57 C19 119.7(3) . . ?
C12 C57 C19 108.1(2) . . ?
C53 C58 C27 120.9(3) . . ?
C53 C58 C20 119.4(3) . . ?
C27 C58 C20 107.6(3) . . ?
C54 C59 C28 120.4(3) . . ?
C54 C59 C35 120.5(2) . . ?
C28 C59 C35 107.2(3) . . ?
C55 C60 C3 120.8(2) . . ?
C55 C60 C36 120.2(2) . . ?
C3 C60 C36 108.6(2) . . ?
C1 C61 C2 66.13(13) . . ?
C1 C61 C62 121.2(2) . . ?
C2 C61 C62 115.9(2) . . ?
O1 C62 C63 122.7(2) . . ?
O1 C62 C61 121.2(2) . . ?
C63 C62 C61 116.2(2) . . ?
C64 C63 C75 119.5(2) . . ?
C64 C63 C62 121.3(2) . . ?
C75 C63 C62 119.2(2) . . ?
C65 C64 C63 121.3(2) . . ?
C64 C65 C66 118.7(2) . . ?
C65 C66 C74 120.9(2) . . ?
C65 C66 C67 130.7(2) . . ?
C74 C66 C67 108.4(2) . . ?
C68 C67 C72 120.7(2) . . ?
C68 C67 C66 130.2(2) . . ?
C72 C67 C66 109.1(2) . . ?
C69 C68 C67 119.0(2) . . ?
C68 C69 C70 121.4(2) . . ?
C69 C70 C71 119.1(2) . . ?
C69 C70 N1 119.5(2) . . ?
C71 C70 N1 121.4(2) . . ?
C72 C71 C70 119.8(2) . . ?
C71 C72 C67 119.8(2) . . ?
C71 C72 C73 129.6(2) . . ?
C67 C72 C73 110.6(2) . . ?
C74 C73 C72 100.81(15) . . ?
C74 C73 C76 110.87(15) . . ?
C72 C73 C76 114.18(15) . . ?
C74 C73 C78 109.1(2) . . ?
C72 C73 C78 112.1(2) . . ?
C76 C73 C78 109.5(2) . . ?
C75 C74 C66 119.9(2) . . ?
C75 C74 C73 129.0(2) . . ?
C66 C74 C73 111.0(2) . . ?
C74 C75 C63 119.6(2) . . ?
C77 C76 C73 115.5(2) . . ?
C79 C78 C73 116.8(2) . . ?
C81 C80 C85 120.5(2) . . ?
C81 C80 N1 119.3(2) . . ?
C85 C80 N1 120.0(2) . . ?
C80 C81 C82 119.3(3) . . ?
C83 C82 C81 119.2(3) . . ?
C84 C83 C82 121.0(3) . . ?
C85 C84 C83 120.0(3) . . ?
C84 C85 C80 119.9(3) . . ?
C91 C86 C87 118.3(2) . . ?
C91 C86 N1 119.0(2) . . ?
C87 C86 N1 122.7(2) . . ?
C88 C87 C86 120.9(2) . . ?
C89 C88 C87 120.0(3) . . ?
C90 C89 C88 119.4(2) . . ?
C89 C90 C91 121.2(2) . . ?
C90 C91 C86 120.3(2) . . ?

loop_
_geom_bond_atom_site_label_1
_geom_bond_atom_site_label_2
_geom_bond_distance
_geom_bond_site_symmetry_2
_geom_bond_publ_flag
O1 C62 1.211(3) . ?
N1 C86 1.416(3) . ?
N1 C70 1.418(3) . ?
N1 C80 1.437(3) . ?
C1 C40 1.477(3) . ?
C1 C61 1.487(3) . ?
C1 C6 1.496(3) . ?
C1 C2 1.628(3) . ?
C2 C37 1.481(3) . ?
C2 C3 1.484(3) . ?
C2 C61 1.498(3) . ?
C3 C4 1.378(3) . ?
C3 C60 1.432(3) . ?
C4 C56 1.456(3) . ?
C4 C5 1.464(4) . ?
C5 C6 1.383(4) . ?
C5 C10 1.457(3) . ?
C6 C7 1.430(4) . ?
C7 C8 1.398(3) . ?
C7 C41 1.444(4) . ?
C8 C9 1.440(4) . ?
C8 C45 1.450(4) . ?
C9 C10 1.389(4) . ?
C9 C14 1.454(3) . ?
C10 C11 1.433(4) . ?
C11 C12 1.391(4) . ?
C11 C56 1.452(4) . ?
C12 C57 1.438(4) . ?
C12 C13 1.448(4) . ?
C13 C14 1.377(4) . ?
C13 C18 1.446(3) . ?
C14 C15 1.445(4) . ?
C15 C16 1.393(4) . ?
C15 C45 1.446(4) . ?
C16 C17 1.445(3) . ?
C16 C50 1.445(4) . ?
C17 C18 1.393(3) . ?
C17 C22 1.438(3) . ?
C18 C19 1.445(4) . ?
C19 C20 1.378(4) . ?
C19 C57 1.449(4) . ?
C20 C21 1.437(4) . ?
C20 C58 1.456(4) . ?
C21 C22 1.385(4) . ?
C21 C26 1.455(4) . ?
C22 C23 1.453(3) . ?
C23 C24 1.384(4) . ?
C23 C50 1.441(4) . ?
C24 C25 1.440(4) . ?
C24 C49 1.460(4) . ?
C25 C26 1.384(4) . ?
C25 C30 1.455(4) . ?
C26 C27 1.438(4) . ?
C27 C28 1.396(4) . ?
C27 C58 1.440(4) . ?
C28 C29 1.444(4) . ?
C28 C59 1.447(4) . ?
C29 C30 1.386(5) . ?
C29 C34 1.455(4) . ?
C30 C31 1.429(4) . ?
C31 C32 1.401(4) . ?
C31 C49 1.457(4) . ?
C32 C44 1.434(4) . ?
C32 C33 1.444(4) . ?
C33 C34 1.383(4) . ?
C33 C38 1.449(3) . ?
C34 C35 1.437(4) . ?
C35 C36 1.393(3) . ?
C35 C59 1.456(3) . ?
C36 C37 1.439(3) . ?
C36 C60 1.441(3) . ?
C37 C38 1.380(3) . ?
C38 C39 1.471(3) . ?
C39 C40 1.373(3) . ?
C39 C44 1.451(3) . ?
C40 C41 1.450(3) . ?
C41 C42 1.389(4) . ?
C42 C43 1.434(4) . ?
C42 C46 1.462(3) . ?
C43 C44 1.393(4) . ?
C43 C48 1.452(4) . ?
C45 C46 1.382(4) . ?
C46 C47 1.435(4) . ?
C47 C50 1.402(3) . ?
C47 C48 1.448(4) . ?
C48 C49 1.373(4) . ?
C51 C56 1.375(4) . ?
C51 C55 1.432(4) . ?
C51 C52 1.454(4) . ?
C52 C57 1.393(4) . ?
C52 C53 1.430(4) . ?
C53 C58 1.381(4) . ?
C53 C54 1.459(4) . ?
C54 C59 1.367(4) . ?
C54 C55 1.447(4) . ?
C55 C60 1.396(3) . ?
C61 C62 1.511(3) . ?
C62 C63 1.477(3) . ?
C63 C64 1.398(3) . ?
C63 C75 1.400(3) . ?
C64 C65 1.378(3) . ?
C65 C66 1.388(3) . ?
C66 C74 1.402(3) . ?
C66 C67 1.453(3) . ?
C67 C68 1.385(3) . ?
C67 C72 1.401(3) . ?
C68 C69 1.379(3) . ?
C69 C70 1.398(3) . ?
C70 C71 1.398(3) . ?
C71 C72 1.386(3) . ?
C72 C73 1.530(3) . ?
C73 C74 1.526(3) . ?
C73 C76 1.539(3) . ?
C73 C78 1.544(3) . ?
C74 C75 1.379(3) . ?
C76 C77 1.507(3) . ?
C78 C79 1.527(3) . ?
C80 C81 1.371(3) . ?
C80 C85 1.388(3) . ?
C81 C82 1.403(5) . ?
C82 C83 1.376(6) . ?
C83 C84 1.370(6) . ?
C84 C85 1.369(4) . ?
C86 C91 1.392(3) . ?
C86 C87 1.392(3) . ?
C87 C88 1.390(3) . ?
C88 C89 1.378(4) . ?
C89 C90 1.374(4) . ?
C90 C91 1.381(4) . ?
